data_2310966
loop_
_publ_author_name
'Smith, J.V.'

_publ_section_title
;
 The crystal structure of proto-enstatite, Mg Si O3
;
_journal_name_full 'Acta Crystallographica (1,1948-23,1967)'
_journal_page_first 515
_journal_page_last 519
_journal_volume 12
_journal_year 1959
_chemical_formula_sum 'Mg O3 Si'
_chemical_name_systematic 'Mg (Si O3)'
_space_group_IT_number 60
_symmetry_space_group_name_Hall '-P 2n 2ab'
_symmetry_space_group_name_H-M 'P b c n'
_cell_angle_alpha 90
_cell_angle_beta 90
_cell_angle_gamma 90
_cell_formula_units_Z 8
_cell_length_a 9.25
_cell_length_b 8.74
_cell_length_c 5.32
_cell_volume 430.095
_citation_journal_id_ASTM ACCRA9
_cod_data_source_file Smith_ACCRA9_1959_1366.cif
_cod_data_source_block Mg1O3Si1
_cod_original_cell_volume 430.0954
_cod_original_formula_sum 'Mg1 O3 Si1'
_cod_database_code 2310966

loop_
_symmetry_equiv_pos_as_xyz
x,y,z
-x+1/2,-y+1/2,z+1/2
x+1/2,-y+1/2,-z
-x,y,-z+1/2
-x,-y,-z
x-1/2,y-1/2,-z-1/2
-x-1/2,y-1/2,z
x,-y,z-1/2

loop_
_atom_site_label
_atom_site_type_symbol
_atom_site_fract_x
_atom_site_fract_y
_atom_site_fract_z
_atom_site_occupancy
_atom_site_U_iso_or_equiv
Mg2 Mg+2 0 0.087 0.75 1 0.0
Mg1 Mg+2 0 0.265 0.25 1 0.0
O1 O-2 0.118 0.097 0.07 1 0.0
O2 O-2 0.359 0.259 0.07 1 0.0
Si1 Si+4 0.292 0.091 0.07 1 0.0
O3 O-2 0.348 0 0.32 1 0.0
